data_7703936
loop_
_publ_author_name
'Lu, Kimbal Thane'
'Zhang, Yingjie'
'Wei, Tao'
'\<Cejka, Ji\<r\'i'
'Zheng, Rongkun'

_publ_section_title
;
 Layer-structured uranyl-oxide hydroxy-hydrates with Pr(iii) and Tb(iii)
 ions: hydroxyl to oxo transition driven by interlayer cations.
;
_journal_issue 18
_journal_name_full 'Dalton transactions (Cambridge, England : 2003)'
_journal_page_first 5832
_journal_page_last 5841
_journal_paper_doi 10.1039/d0dt00526f
_journal_volume 49
_journal_year 2020
_chemical_formula_moiety 'O28 Pr3 U6'
_chemical_formula_sum 'O28 Pr3 U6'
_chemical_formula_weight 2298.91
_space_group_crystal_system monoclinic
_space_group_IT_number 7
_space_group_name_Hall 'P -2yac'
_space_group_name_H-M_alt 'P 1 n 1'
_atom_sites_solution_primary dual
_audit_creation_date 2019-08-06
_audit_creation_method
;
Olex2 1.2
(compiled 2017.08.10 svn.r3458 for OlexSys, GUI svn.r5381)
;
_audit_update_record
;
2020-01-30 deposited with the CCDC.	2020-04-02 downloaded from the CCDC.
;
_cell_angle_alpha 90
_cell_angle_beta 90.08(3)
_cell_angle_gamma 90
_cell_formula_units_Z 1
_cell_length_a 6.8880(14)
_cell_length_b 6.7750(14)
_cell_length_c 11.928(2)
_cell_measurement_reflns_used 15000
_cell_measurement_temperature 100(2)
_cell_measurement_theta_max 24.993
_cell_measurement_theta_min 3.414
_cell_volume 556.63(19)
_computing_cell_refinement 'XDS (Kabsch, 1993)'
_computing_data_collection 'BlueIce (McPhillips, et al., 2002)'
_computing_data_reduction 'XDS (Kabsch, 1993)'
_computing_molecular_graphics 'Olex2 (Dolomanov et al., 2009)'
_computing_publication_material 'Olex2 (Dolomanov et al., 2009)'
_computing_structure_refinement 'ShelXL (Sheldrick, 2015)'
_computing_structure_solution 'ShelXT (Sheldrick, 2015)'
_diffrn_ambient_temperature 100(2)
_diffrn_measured_fraction_theta_full 0.985
_diffrn_measured_fraction_theta_max 0.985
_diffrn_measurement_device_type 'Eiga Detector'
_diffrn_measurement_method '\p  scans'
_diffrn_radiation_type 'silicon double crystal monochromated synchrotron'
_diffrn_radiation_wavelength 0.71078
_diffrn_reflns_av_R_equivalents 0.0266
_diffrn_reflns_av_unetI/netI 0.0330
_diffrn_reflns_Laue_measured_fraction_full 0.985
_diffrn_reflns_Laue_measured_fraction_max 0.985
_diffrn_reflns_limit_h_max 8
_diffrn_reflns_limit_h_min -8
_diffrn_reflns_limit_k_max 7
_diffrn_reflns_limit_k_min -7
_diffrn_reflns_limit_l_max 14
_diffrn_reflns_limit_l_min -14
_diffrn_reflns_number 6389
_diffrn_reflns_point_group_measured_fraction_full 0.988
_diffrn_reflns_point_group_measured_fraction_max 0.988
_diffrn_reflns_theta_full 24.993
_diffrn_reflns_theta_max 24.993
_diffrn_reflns_theta_min 3.414
_diffrn_source 'Australian Synchrotron MX2'
_diffrn_standards_number 0
_exptl_absorpt_coefficient_mu 50.017
_exptl_absorpt_correction_T_max 0.4345
_exptl_absorpt_correction_T_min 0.3655
_exptl_absorpt_correction_type multi-scan
_exptl_absorpt_process_details
;
SADABS-2012/1 (Bruker,2012) was used for absorption correction.
wR2(int) was 0.0910 before and 0.0559 after correction.
The Ratio of minimum to maximum transmission is 0.8412.
The \l/2 correction factor is 0.0015.
;
_exptl_crystal_colour orange
_exptl_crystal_density_diffrn 6.858
_exptl_crystal_description plate
_exptl_crystal_F_000 953
_exptl_crystal_size_max 0.015
_exptl_crystal_size_mid 0.010
_exptl_crystal_size_min 0.003
_refine_diff_density_max 3.385
_refine_diff_density_min -3.132
_refine_diff_density_rms 0.630
_refine_ls_abs_structure_details
;
 Refined as an inversion twin.
;
_refine_ls_abs_structure_Flack 0.22(3)
_refine_ls_extinction_coef 0.00123(19)
_refine_ls_extinction_expression Fc^*^=kFc[1+0.001xFc^2^\l^3^/sin(2\q)]^-1/4^
_refine_ls_extinction_method 'SHELXL-2014/7 (Sheldrick 2014'
_refine_ls_goodness_of_fit_ref 1.111
_refine_ls_hydrogen_treatment undef
_refine_ls_matrix_type full
_refine_ls_number_parameters 150
_refine_ls_number_reflns 1915
_refine_ls_number_restraints 314
_refine_ls_restrained_S_all 1.045
_refine_ls_R_factor_all 0.0468
_refine_ls_R_factor_gt 0.0467
_refine_ls_shift/su_max 0.000
_refine_ls_shift/su_mean 0.000
_refine_ls_structure_factor_coef Fsqd
_refine_ls_weighting_details 'w=1/[\s^2^(Fo^2^)+108.6860P] where P=(Fo^2^+2Fc^2^)/3'
_refine_ls_weighting_scheme calc
_refine_ls_wR_factor_gt 0.1073
_refine_ls_wR_factor_ref 0.1074
_reflns_Friedel_coverage 0.998
_reflns_Friedel_fraction_full 0.991
_reflns_Friedel_fraction_max 0.991
_reflns_number_gt 1912
_reflns_number_total 1915
_reflns_threshold_expression 'I > 2\s(I)'
_cod_data_source_file d0dt00526f2.cif
_cod_data_source_block p21byn
_cod_depositor_comments 'Adding full bibliography for 7703936--7703937.cif.'
_cod_original_cell_volume 556.6(2)
_cod_original_sg_symbol_H-M 'P n'
_cod_database_code 7703936
_shelx_shelxl_version_number 2014/7
_shelx_space_group_comment
;
The symmetry employed for this shelxl refinement is uniquely defined
by the following loop, which should always be used as a source of
symmetry information in preference to the above space-group names.
They are only intended as comments.
;
_olex2_refinement_description
;
1. Twinned data refinement
 Scales: 0.78(3)
 0.22(3)
2. Uiso/Uaniso restraints and constraints
Uanis(O12) = Uanis(O14) = Uanis(O13)
Uanis(U2) = Uanis(U3) = Uanis(U1)
3. Rigid body (RIGU) restrains
 All non-hydrogen atoms
 with sigma for 1-2 distances of 0.004 and sigma for 1-3 distances of 0.004
4. Others
 Fixed Sof: Pr2(0.5)
;
_olex2_submission_special_instructions 'No special instructions were received'

loop_
_space_group_symop_operation_xyz
'x, y, z'
'x+1/2, -y, z+1/2'

loop_
_atom_site_label
_atom_site_type_symbol
_atom_site_fract_x
_atom_site_fract_y
_atom_site_fract_z
_atom_site_U_iso_or_equiv
_atom_site_adp_type
_atom_site_occupancy
_atom_site_site_symmetry_order
_atom_site_calc_flag
_atom_site_refinement_flags_posn
_atom_site_refinement_flags_adp
_atom_site_refinement_flags_occupancy
_atom_site_disorder_assembly
_atom_site_disorder_group
U1 U -0.2533(2) -0.0103(3) -0.51097(13) 0.0104(3) Uani 1 1 d . U . . .
U2 U -0.7526(2) -0.0107(3) -0.64240(13) 0.0104(3) Uani 1 1 d . U . . .
U3 U -0.71014(19) 0.0170(3) -0.32614(14) 0.0104(3) Uani 1 1 d . U . . .
Pr1 Pr -0.0778(5) -0.4779(5) -0.6619(3) 0.0270(8) Uani 1 1 d . U . . .
Pr2 Pr -0.5798(8) -0.5118(11) -0.4914(5) 0.0222(13) Uani 0.5 1 d . U P . .
O1 O -0.215(5) 0.252(5) -0.530(3) 0.020(6) Uani 1 1 d . U . . .
O2 O -0.301(5) -0.275(5) -0.508(3) 0.022(4) Uani 1 1 d . U . . .
O3 O -0.810(5) 0.257(6) -0.647(3) 0.024(6) Uani 1 1 d . U . . .
O4 O -0.723(6) -0.279(5) -0.634(3) 0.021(5) Uani 1 1 d . U . . .
O5 O -0.746(6) 0.292(5) -0.334(3) 0.020(6) Uani 1 1 d . U . . .
O6 O -0.654(5) -0.250(5) -0.315(3) 0.017(5) Uani 1 1 d . U . . .
O7 O -0.328(5) 0.033(6) -0.328(3) 0.022(5) Uani 1 1 d . U . . .
O8 O -0.065(5) -0.098(5) -0.662(3) 0.016(5) Uani 1 1 d . U . . .
O9 O -0.443(5) 0.029(5) -0.688(3) 0.016(5) Uani 1 1 d . U . . .
O10 O -0.568(5) 0.062(6) -0.493(3) 0.021(5) Uani 1 1 d . U . . .
O11 O -0.924(5) -0.009(6) -0.462(3) 0.027(6) Uani 1 1 d . U . . .
O12 O -0.447(6) -0.548(6) -0.694(3) 0.029(4) Uani 1 1 d . U . . .
O13 O 0.066(6) -0.457(6) -0.451(3) 0.029(4) Uani 1 1 d . U . . .
O14 O -0.324(6) -0.532(6) -0.349(3) 0.029(4) Uani 1 1 d . U . . .

loop_
_atom_site_aniso_label
_atom_site_aniso_U_11
_atom_site_aniso_U_22
_atom_site_aniso_U_33
_atom_site_aniso_U_23
_atom_site_aniso_U_13
_atom_site_aniso_U_12
U1 0.0106(4) 0.0097(5) 0.0110(4) 0.0010(3) -0.0006(2) -0.0079(3)
U2 0.0106(4) 0.0097(5) 0.0110(4) 0.0010(3) -0.0006(2) -0.0079(3)
U3 0.0106(4) 0.0097(5) 0.0110(4) 0.0010(3) -0.0006(2) -0.0079(3)
Pr1 0.0345(17) 0.0178(16) 0.0286(17) 0.0008(12) -0.0005(13) -0.0005(13)
Pr2 0.019(3) 0.038(4) 0.010(2) 0.006(2) 0.003(2) 0.014(3)
O1 0.028(12) 0.015(8) 0.018(12) -0.002(7) 0.004(9) -0.008(7)
O2 0.019(8) 0.021(7) 0.025(9) 0.002(6) 0.002(7) -0.004(6)
O3 0.023(12) 0.017(9) 0.032(13) 0.000(8) -0.003(10) -0.002(8)
O4 0.022(10) 0.018(8) 0.023(10) 0.001(6) -0.004(8) -0.001(7)
O5 0.037(14) 0.015(9) 0.009(11) 0.004(8) -0.010(10) 0.001(8)
O6 0.010(10) 0.017(8) 0.024(10) 0.001(6) 0.000(8) -0.005(7)
O7 0.021(9) 0.030(13) 0.014(8) 0.007(7) -0.001(6) -0.006(8)
O8 0.014(9) 0.021(10) 0.014(10) 0.002(8) -0.003(7) 0.003(7)
O9 0.019(8) 0.017(12) 0.014(8) -0.005(7) -0.001(6) -0.004(7)
O10 0.021(7) 0.024(11) 0.017(8) -0.002(6) -0.003(5) -0.003(6)
O11 0.018(9) 0.043(14) 0.021(9) -0.015(8) 0.000(7) 0.000(8)
O12 0.022(7) 0.037(9) 0.028(8) -0.002(6) 0.001(6) 0.003(6)
O13 0.022(7) 0.037(9) 0.028(8) -0.002(6) 0.001(6) 0.003(6)
O14 0.022(7) 0.037(9) 0.028(8) -0.002(6) 0.001(6) 0.003(6)

loop_
_atom_type_symbol
_atom_type_description
_atom_type_scat_dispersion_real
_atom_type_scat_dispersion_imag
_atom_type_scat_source
O O 0.0106 0.0060 'International Tables Vol C Tables 4.2.6.8 and 6.1.1.4'
Pr Pr -0.2180 2.8214 'International Tables Vol C Tables 4.2.6.8 and 6.1.1.4'
U U -9.6767 9.6646 'International Tables Vol C Tables 4.2.6.8 and 6.1.1.4'

loop_
_geom_angle_atom_site_label_1
_geom_angle_atom_site_label_2
_geom_angle_atom_site_label_3
_geom_angle
_geom_angle_site_symmetry_1
_geom_angle_site_symmetry_3
_geom_angle_publ_flag
U2 U1 U2 131.05(5) . 1_655 ?
U2 U1 U3 59.55(4) . . ?
U2 U1 U3 169.10(5) 1_655 . ?
U2 U1 Pr1 61.21(6) 1_655 . ?
U2 U1 Pr1 95.27(6) . . ?
U3 U1 U2 60.97(5) 2_554 1_655 ?
U3 U1 U2 70.08(4) 2_554 . ?
U3 U1 U3 129.57(6) 2_554 . ?
U3 U1 Pr1 59.83(6) 2_554 . ?
Pr1 U1 U3 124.50(6) . . ?
O1 U1 U2 79.5(11) . 1_655 ?
O1 U1 U2 94.7(12) . . ?
O1 U1 U3 98.2(11) . . ?
O1 U1 U3 83.0(11) . 2_554 ?
O1 U1 Pr1 135.0(11) . . ?
O1 U1 O2 173.7(17) . . ?
O1 U1 O7 91.3(14) . . ?
O1 U1 O8 94.3(14) . . ?
O1 U1 O9 82.4(14) . . ?
O1 U1 O10 86.4(15) . . ?
O1 U1 O11 83.4(16) . 1_655 ?
O2 U1 U2 81.0(11) . . ?
O2 U1 U2 99.8(11) . 1_655 ?
O2 U1 U3 91.2(12) . 2_554 ?
O2 U1 U3 83.7(11) . . ?
O2 U1 Pr1 41.7(11) . . ?
O2 U1 O7 94.0(15) . . ?
O2 U1 O8 82.1(14) . . ?
O2 U1 O9 91.5(14) . . ?
O2 U1 O10 92.3(15) . . ?
O2 U1 O11 100.0(15) . 1_655 ?
O7 U1 U2 101.1(9) . . ?
O7 U1 U2 127.4(9) . 1_655 ?
O7 U1 U3 168.9(9) . 2_554 ?
O7 U1 U3 41.8(9) . . ?
O7 U1 Pr1 129.2(10) . . ?
O7 U1 O8 156.8(12) . . ?
O7 U1 O9 133.0(12) . . ?
O7 U1 O11 89.0(12) . 1_655 ?
O8 U1 U2 33.1(8) . 1_655 ?
O8 U1 U2 100.8(8) . . ?
O8 U1 U3 33.9(8) . 2_554 ?
O8 U1 U3 157.4(8) . . ?
O8 U1 Pr1 40.7(9) . . ?
O8 U1 O9 70.1(11) . . ?
O8 U1 O11 69.4(12) . 1_655 ?
O9 U1 U2 34.3(8) . . ?
O9 U1 U2 97.3(8) . 1_655 ?
O9 U1 U3 93.0(8) . . ?
O9 U1 U3 36.9(8) . 2_554 ?
O9 U1 Pr1 81.7(8) . . ?
O10 U1 U2 157.4(9) . 1_655 ?
O10 U1 U2 32.4(9) . . ?
O10 U1 U3 30.8(9) . . ?
O10 U1 U3 100.0(9) . 2_554 ?
O10 U1 Pr1 122.1(10) . . ?
O10 U1 O7 70.1(13) . . ?
O10 U1 O8 132.7(12) . . ?
O10 U1 O9 63.1(11) . . ?
O10 U1 O11 156.4(13) . 1_655 ?
O11 U1 U2 38.8(9) 1_655 1_655 ?
O11 U1 U2 169.8(9) 1_655 . ?
O11 U1 U3 130.6(9) 1_655 . ?
O11 U1 U3 99.7(9) 1_655 2_554 ?
O11 U1 Pr1 79.3(9) 1_655 . ?
O11 U1 O9 135.7(12) 1_655 . ?
U1 U2 U1 131.05(5) . 1_455 ?
U1 U2 U3 59.28(4) 1_455 2_454 ?
U1 U2 U3 169.65(5) . 2_454 ?
U1 U2 U3 61.16(5) . . ?
U1 U2 Pr1 60.03(7) 1_455 1_455 ?
U1 U2 Pr1 123.37(7) . 1_455 ?
U3 U2 U1 69.95(4) . 1_455 ?
U3 U2 U3 129.18(6) . 2_454 ?
U3 U2 Pr1 98.27(6) . 1_455 ?
U3 U2 Pr1 58.90(6) 2_454 1_455 ?
O3 U2 U1 79.4(12) . 1_455 ?
O3 U2 U1 101.9(11) . . ?
O3 U2 U3 89.9(13) . . ?
O3 U2 U3 79.5(12) . 2_454 ?
O3 U2 Pr1 132.1(11) . 1_455 ?
O3 U2 O7 89.4(16) . 2_454 ?
O3 U2 O8 92.8(15) . 1_455 ?
O3 U2 O9 94.6(14) . . ?
O3 U2 O10 86.0(16) . . ?
O3 U2 O11 85.3(16) . . ?
O4 U2 U1 82.9(12) . . ?
O4 U2 U1 94.6(13) . 1_455 ?
O4 U2 U3 89.2(12) . . ?
O4 U2 U3 96.4(12) . 2_454 ?
O4 U2 Pr1 42.2(12) . 1_455 ?
O4 U2 O3 173.9(19) . . ?
O4 U2 O7 90.6(15) . 2_454 ?
O4 U2 O8 81.5(15) . 1_455 ?
O4 U2 O9 91.5(15) . . ?
O4 U2 O10 96.4(15) . . ?
O4 U2 O11 90.6(16) . . ?
O7 U2 U1 127.5(9) 2_454 . ?
O7 U2 U1 101.3(9) 2_454 1_455 ?
O7 U2 U3 42.1(9) 2_454 2_454 ?
O7 U2 U3 171.2(9) 2_454 . ?
O7 U2 Pr1 75.9(10) 2_454 1_455 ?
O7 U2 O11 138.0(12) 2_454 . ?
O8 U2 U1 34.0(8) 1_455 1_455 ?
O8 U2 U1 156.4(8) 1_455 . ?
O8 U2 U3 101.0(8) 1_455 . ?
O8 U2 U3 31.8(8) 1_455 2_454 ?
O8 U2 Pr1 39.3(9) 1_455 1_455 ?
O8 U2 O7 70.3(13) 1_455 2_454 ?
O8 U2 O11 68.4(12) 1_455 . ?
O9 U2 U1 39.4(8) . . ?
O9 U2 U1 167.7(8) . 1_455 ?
O9 U2 U3 130.6(8) . 2_454 ?
O9 U2 U3 99.5(8) . . ?
O9 U2 Pr1 129.7(8) . 1_455 ?
O9 U2 O7 89.2(12) . 2_454 ?
O9 U2 O8 158.2(12) . 1_455 ?
O9 U2 O10 67.9(12) . . ?
O9 U2 O11 132.7(12) . . ?
O10 U2 U1 100.8(9) . 1_455 ?
O10 U2 U1 32.3(9) . . ?
O10 U2 U3 32.4(9) . . ?
O10 U2 U3 157.1(9) . 2_454 ?
O10 U2 Pr1 123.6(10) . 1_455 ?
O10 U2 O7 156.1(13) . 2_454 ?
O10 U2 O8 133.3(13) . 1_455 ?
O10 U2 O11 64.9(12) . . ?
O11 U2 U1 94.3(9) . . ?
O11 U2 U1 36.8(9) . 1_455 ?
O11 U2 U3 96.1(9) . 2_454 ?
O11 U2 U3 33.2(9) . . ?
O11 U2 Pr1 77.2(9) . 1_455 ?
U1 U3 U1 129.49(6) 2_455 . ?
U1 U3 U2 170.37(5) 2_455 . ?
U1 U3 U2 59.75(4) 2_455 2 ?
U1 U3 Pr1 60.97(7) 2_455 2_455 ?
U2 U3 U1 59.29(4) . . ?
U2 U3 U1 69.83(4) 2 . ?
U2 U3 U2 129.10(6) . 2 ?
U2 U3 Pr1 124.95(6) . 2_455 ?
Pr1 U3 U1 98.01(6) 2_455 . ?
Pr1 U3 U2 61.18(6) 2_455 2 ?
O5 U3 U1 97.3(13) . . ?
O5 U3 U1 92.9(12) . 2_455 ?
O5 U3 U2 89.4(12) . . ?
O5 U3 U2 98.5(11) . 2 ?
O5 U3 Pr1 40.8(11) . 2_455 ?
O5 U3 O7 95.2(15) . . ?
O5 U3 O8 82.0(14) . 2_455 ?
O5 U3 O9 94.4(15) . 2_455 ?
O5 U3 O10 83.1(16) . . ?
O5 U3 O11 87.4(16) . . ?
O6 U3 U1 79.7(10) . . ?
O6 U3 U1 86.4(11) . 2_455 ?
O6 U3 U2 77.2(10) . 2 ?
O6 U3 U2 92.1(11) . . ?
O6 U3 Pr1 135.8(10) . 2_455 ?
O6 U3 O5 175.4(16) . . ?
O6 U3 O7 80.3(13) . . ?
O6 U3 O8 94.8(14) . 2_455 ?
O6 U3 O9 88.0(13) . 2_455 ?
O6 U3 O10 95.9(15) . . ?
O6 U3 O11 96.5(15) . . ?
O7 U3 U1 34.9(8) . . ?
O7 U3 U1 95.1(8) . 2_455 ?
O7 U3 U2 94.0(8) . . ?
O7 U3 U2 35.5(7) . 2 ?
O7 U3 Pr1 74.4(8) . 2_455 ?
O8 U3 U1 98.4(8) 2_455 . ?
O8 U3 U1 34.6(8) 2_455 2_455 ?
O8 U3 U2 31.5(8) 2_455 2 ?
O8 U3 U2 155.0(8) 2_455 . ?
O8 U3 Pr1 41.3(9) 2_455 2_455 ?
O8 U3 O7 63.7(12) 2_455 . ?
O8 U3 O9 74.0(12) 2_455 2_455 ?
O9 U3 U1 165.1(8) 2_455 . ?
O9 U3 U1 40.2(8) 2_455 2_455 ?
O9 U3 U2 130.3(8) 2_455 . ?
O9 U3 U2 99.3(8) 2_455 2 ?
O9 U3 Pr1 84.8(8) 2_455 2_455 ?
O9 U3 O7 134.7(11) 2_455 . ?
O10 U3 U1 157.3(9) . 2_455 ?
O10 U3 U1 30.6(9) . . ?
O10 U3 U2 32.3(9) . . ?
O10 U3 U2 98.7(9) . 2 ?
O10 U3 Pr1 104.0(10) . 2_455 ?
O10 U3 O7 63.2(12) . . ?
O10 U3 O8 122.9(12) . 2_455 ?
O10 U3 O9 162.1(12) . 2_455 ?
O11 U3 U1 133.0(10) . 2_455 ?
O11 U3 U1 96.9(9) . . ?
O11 U3 U2 37.7(9) . . ?
O11 U3 U2 165.9(9) . 2 ?
O11 U3 Pr1 127.4(11) . 2_455 ?
O11 U3 O7 131.7(12) . . ?
O11 U3 O8 162.4(13) . 2_455 ?
O11 U3 O9 92.9(13) . 2_455 ?
O11 U3 O10 69.3(12) . . ?
U3 Pr1 U1 59.20(6) 2_554 . ?
O1 Pr1 U1 100.5(8) 1_545 . ?
O1 Pr1 U3 143.8(8) 1_545 2_554 ?
O1 Pr1 O2 75.1(11) 1_545 . ?
O1 Pr1 O4 125.7(12) 1_545 1_655 ?
O1 Pr1 O5 129.9(13) 1_545 2_554 ?
O1 Pr1 O6 81.9(10) 1_545 2_544 ?
O1 Pr1 O12 66.8(12) 1_545 . ?
O1 Pr1 O13 66.8(12) 1_545 . ?
O1 Pr1 O14 136.0(11) 1_545 2_544 ?
O2 Pr1 U1 26.1(7) . . ?
O2 Pr1 U3 78.5(8) . 2_554 ?
O2 Pr1 O4 99.7(11) . 1_655 ?
O2 Pr1 O14 148.8(11) . 2_544 ?
O3 Pr1 U1 140.2(9) 1_645 . ?
O3 Pr1 U3 141.2(9) 1_645 2_554 ?
O3 Pr1 O1 74.2(12) 1_645 1_545 ?
O3 Pr1 O2 134.3(12) 1_645 . ?
O3 Pr1 O4 72.9(12) 1_645 1_655 ?
O3 Pr1 O5 133.7(13) 1_645 2_554 ?
O3 Pr1 O6 72.7(10) 1_645 2_544 ?
O3 Pr1 O12 125.3(13) 1_645 . ?
O3 Pr1 O13 73.2(12) 1_645 . ?
O3 Pr1 O14 68.2(13) 1_645 2_544 ?
O4 Pr1 U1 79.8(8) 1_655 . ?
O4 Pr1 U3 82.8(8) 1_655 2_554 ?
O4 Pr1 O14 62.9(12) 1_655 2_544 ?
O5 Pr1 U1 80.4(8) 2_554 . ?
O5 Pr1 U3 27.3(7) 2_554 2_554 ?
O5 Pr1 O2 91.9(11) 2_554 . ?
O5 Pr1 O4 103.9(11) 2_554 1_655 ?
O5 Pr1 O13 147.9(12) 2_554 . ?
O5 Pr1 O14 69.7(12) 2_554 2_544 ?
O6 Pr1 U1 146.7(7) 2_544 . ?
O6 Pr1 U3 99.7(8) 2_544 2_554 ?
O6 Pr1 O2 134.1(11) 2_544 . ?
O6 Pr1 O4 125.9(11) 2_544 1_655 ?
O6 Pr1 O5 73.3(11) 2_544 2_554 ?
O6 Pr1 O13 138.7(12) 2_544 . ?
O6 Pr1 O14 66.0(11) 2_544 2_544 ?
O8 Pr1 U1 35.6(7) . . ?
O8 Pr1 U3 35.4(7) . 2_554 ?
O8 Pr1 O1 135.9(11) . 1_545 ?
O8 Pr1 O2 61.5(10) . . ?
O8 Pr1 O3 132.3(11) . 1_645 ?
O8 Pr1 O4 59.4(10) . 1_655 ?
O8 Pr1 O5 62.7(10) . 2_554 ?
O8 Pr1 O6 134.5(11) . 2_544 ?
O8 Pr1 O12 102.4(11) . . ?
O8 Pr1 O13 86.4(12) . . ?
O8 Pr1 O14 87.4(12) . 2_544 ?
O12 Pr1 U1 85.0(9) . . ?
O12 Pr1 U3 80.8(9) . 2_554 ?
O12 Pr1 O2 69.3(11) . . ?
O12 Pr1 O4 161.8(12) . 1_655 ?
O12 Pr1 O5 63.4(13) . 2_554 ?
O12 Pr1 O6 65.2(11) . 2_544 ?
O12 Pr1 O13 120.1(12) . . ?
O12 Pr1 O14 119.3(12) . 2_544 ?
O13 Pr1 U1 68.7(9) . . ?
O13 Pr1 U3 121.6(9) . 2_554 ?
O13 Pr1 O2 63.9(12) . . ?
O13 Pr1 O4 63.1(12) . 1_655 ?
O13 Pr1 O14 120.2(12) . 2_544 ?
O14 Pr1 U1 123.0(9) 2_544 . ?
O14 Pr1 U3 74.0(8) 2_544 2_554 ?
U3 Pr2 Pr1 96.16(16) 1_545 1_455 ?
U3 Pr2 Pr1 58.32(10) 1_545 2_445 ?
Pr1 Pr2 Pr1 120.80(17) 2_445 1_455 ?
O2 Pr2 U3 138.4(9) . 1_545 ?
O2 Pr2 Pr1 125.5(9) . 1_455 ?
O2 Pr2 Pr1 95.1(9) . 2_445 ?
O2 Pr2 O3 135.4(12) . 1_545 ?
O2 Pr2 O4 81.1(12) . . ?
O2 Pr2 O5 136.9(12) . 1_545 ?
O2 Pr2 O6 78.2(11) . . ?
O2 Pr2 O10 128.0(11) . 1_545 ?
O2 Pr2 O12 73.5(13) . . ?
O2 Pr2 O13 131.6(13) . 1_455 ?
O3 Pr2 U3 75.6(8) 1_545 1_545 ?
O3 Pr2 Pr1 40.2(8) 1_545 1_455 ?
O3 Pr2 Pr1 129.1(8) 1_545 2_445 ?
O4 Pr2 U3 140.5(9) . 1_545 ?
O4 Pr2 Pr1 133.4(9) . 2_445 ?
O4 Pr2 Pr1 44.4(9) . 1_455 ?
O4 Pr2 O3 72.1(12) . 1_545 ?
O4 Pr2 O5 130.0(15) . 1_545 ?
O4 Pr2 O6 92.2(11) . . ?
O4 Pr2 O10 129.2(11) . 1_545 ?
O4 Pr2 O12 64.5(13) . . ?
O5 Pr2 U3 25.1(8) 1_545 1_545 ?
O5 Pr2 Pr1 42.4(8) 1_545 2_445 ?
O5 Pr2 Pr1 91.0(9) 1_545 1_455 ?
O5 Pr2 O3 86.7(12) 1_545 1_545 ?
O5 Pr2 O6 72.4(11) 1_545 . ?
O5 Pr2 O10 60.1(11) 1_545 1_545 ?
O5 Pr2 O12 142.0(13) 1_545 . ?
O6 Pr2 U3 95.6(7) . 1_545 ?
O6 Pr2 Pr1 100.9(7) . 1_455 ?
O6 Pr2 Pr1 42.3(7) . 2_445 ?
O6 Pr2 O3 136.3(12) . 1_545 ?
O6 Pr2 O10 130.2(10) . 1_545 ?
O10 Pr2 U3 35.3(7) 1_545 1_545 ?
O10 Pr2 Pr1 94.4(7) 1_545 1_455 ?
O10 Pr2 Pr1 89.4(7) 1_545 2_445 ?
O10 Pr2 O3 58.0(10) 1_545 1_545 ?
O12 Pr2 U3 118.7(10) . 1_545 ?
O12 Pr2 Pr1 80.5(9) . 1_455 ?
O12 Pr2 Pr1 158.2(9) . 2_445 ?
O12 Pr2 O3 63.0(12) . 1_545 ?
O12 Pr2 O6 145.5(12) . . ?
O12 Pr2 O10 83.6(12) . 1_545 ?
O13 Pr2 U3 78.3(10) 1_455 1_545 ?
O13 Pr2 Pr1 79.2(10) 1_455 2_445 ?
O13 Pr2 Pr1 41.9(9) 1_455 1_455 ?
O13 Pr2 O3 70.9(12) 1_455 1_545 ?
O13 Pr2 O4 70.0(13) 1_455 . ?
O13 Pr2 O5 60.2(13) 1_455 1_545 ?
O13 Pr2 O6 65.4(12) 1_455 . ?
O13 Pr2 O10 100.2(12) 1_455 1_545 ?
O13 Pr2 O12 122.4(13) 1_455 . ?
O14 Pr2 U3 76.6(10) . 1_545 ?
O14 Pr2 Pr1 166.7(10) . 1_455 ?
O14 Pr2 Pr1 45.9(10) . 2_445 ?
O14 Pr2 O2 62.6(13) . . ?
O14 Pr2 O3 143.7(13) . 1_545 ?
O14 Pr2 O4 141.5(13) . . ?
O14 Pr2 O5 77.7(13) . 1_545 ?
O14 Pr2 O6 69.2(12) . . ?
O14 Pr2 O10 86.0(12) . 1_545 ?
O14 Pr2 O12 112.7(13) . . ?
O14 Pr2 O13 124.9(14) . 1_455 ?
U1 O1 Pr1 145.1(17) . 1_565 ?
U1 O2 Pr1 112.1(15) . . ?
U1 O2 Pr2 140.1(18) . . ?
Pr2 O2 Pr1 99.4(12) . . ?
U2 O3 Pr1 146.6(19) . 1_465 ?
U2 O3 Pr2 113.1(16) . 1_565 ?
Pr1 O3 Pr2 93.3(12) 1_465 1_565 ?
U2 O4 Pr1 111.9(17) . 1_455 ?
U2 O4 Pr2 134.6(18) . . ?
Pr2 O4 Pr1 96.8(12) . 1_455 ?
U3 O5 Pr1 111.8(15) . 2_455 ?
U3 O5 Pr2 119.3(19) . 1_565 ?
Pr2 O5 Pr1 97.0(12) 1_565 2_455 ?
U3 O6 Pr1 140.1(17) . 2_445 ?
U3 O6 Pr2 127.2(16) . . ?
Pr1 O6 Pr2 92.5(11) 2_445 . ?
U1 O7 U2 151.3(17) . 2 ?
U1 O7 U3 103.4(13) . . ?
U2 O7 U3 102.4(13) 2 . ?
U1 O8 Pr1 103.7(13) . . ?
U2 O8 U1 113.0(14) 1_655 . ?
U2 O8 U3 116.7(14) 1_655 2_554 ?
U2 O8 Pr1 107.1(13) 1_655 . ?
U3 O8 U1 111.6(13) 2_554 . ?
U3 O8 Pr1 103.2(13) 2_554 . ?
U2 O9 U1 106.4(13) . . ?
U2 O9 U3 145.5(15) . 2_554 ?
U3 O9 U1 102.9(12) 2_554 . ?
U1 O10 U2 115.3(15) . . ?
U1 O10 U3 118.6(15) . . ?
U1 O10 Pr2 104.3(14) . 1_565 ?
U2 O10 U3 115.3(15) . . ?
U2 O10 Pr2 102.2(13) . 1_565 ?
U3 O10 Pr2 96.7(13) . 1_565 ?
U1 O11 U2 104.5(14) 1_455 . ?
U3 O11 U1 146.2(17) . 1_455 ?
U3 O11 U2 109.1(15) . . ?
Pr2 O12 Pr1 100.9(14) . . ?
Pr2 O13 Pr1 99.7(14) 1_655 . ?
Pr2 O14 Pr1 95.7(13) . 2_445 ?

loop_
_geom_bond_atom_site_label_1
_geom_bond_atom_site_label_2
_geom_bond_distance
_geom_bond_site_symmetry_2
_geom_bond_publ_flag
U1 U2 3.778(2) . ?
U1 U2 3.790(2) 1_655 ?
U1 U3 3.772(2) 2_554 ?
U1 U3 3.849(3) . ?
U1 Pr1 3.840(4) . ?
U1 O1 1.81(3) . ?
U1 O2 1.83(4) . ?
U1 O7 2.26(4) . ?
U1 O8 2.30(3) . ?
U1 O9 2.50(3) . ?
U1 O10 2.23(4) . ?
U1 O11 2.34(4) 1_655 ?
U2 U1 3.790(2) 1_455 ?
U2 U3 3.788(2) . ?
U2 U3 3.836(2) 2_454 ?
U2 Pr1 3.884(4) 1_455 ?
U2 O3 1.86(4) . ?
U2 O4 1.83(4) . ?
U2 O7 2.28(3) 2_454 ?
U2 O8 2.25(3) 1_455 ?
U2 O9 2.22(3) . ?
U2 O10 2.24(3) . ?
U2 O11 2.45(4) . ?
U3 U1 3.772(2) 2_455 ?
U3 U2 3.836(2) 2 ?
U3 Pr1 3.796(3) 2_455 ?
U3 O5 1.88(3) . ?
U3 O6 1.86(4) . ?
U3 O7 2.64(3) . ?
U3 O8 2.26(3) 2_455 ?
U3 O9 2.32(3) 2_455 ?
U3 O10 2.24(3) . ?
U3 O11 2.20(4) . ?
Pr1 U3 3.796(3) 2_554 ?
Pr1 O1 2.60(3) 1_545 ?
Pr1 O2 2.76(4) . ?
Pr1 O3 2.58(4) 1_645 ?
Pr1 O4 2.81(4) 1_655 ?
Pr1 O5 2.67(4) 2_554 ?
Pr1 O6 2.65(4) 2_544 ?
Pr1 O8 2.58(3) . ?
Pr1 O12 2.61(4) . ?
Pr1 O13 2.71(4) . ?
Pr1 O14 2.84(4) 2_544 ?
Pr2 U3 3.859(8) 1_545 ?
Pr2 Pr1 3.992(7) 1_455 ?
Pr2 Pr1 3.931(6) 2_445 ?
Pr2 O2 2.51(4) . ?
Pr2 O3 2.90(4) 1_545 ?
Pr2 O4 2.52(4) . ?
Pr2 O5 2.57(4) 1_545 ?
Pr2 O6 2.79(4) . ?
Pr2 O10 2.89(4) 1_545 ?
Pr2 O12 2.60(4) . ?
Pr2 O13 2.51(4) 1_455 ?
Pr2 O14 2.45(4) . ?
O1 Pr1 2.60(3) 1_565 ?
O3 Pr1 2.58(4) 1_465 ?
O3 Pr2 2.90(4) 1_565 ?
O4 Pr1 2.81(4) 1_455 ?
O5 Pr1 2.67(4) 2_455 ?
O5 Pr2 2.57(4) 1_565 ?
O6 Pr1 2.65(4) 2_445 ?
O7 U2 2.28(3) 2 ?
O8 U2 2.25(3) 1_655 ?
O8 U3 2.26(3) 2_554 ?
O9 U3 2.32(3) 2_554 ?
O10 Pr2 2.89(4) 1_565 ?
O11 U1 2.34(4) 1_455 ?
O13 Pr2 2.51(4) 1_655 ?
O14 Pr1 2.84(4) 2_445 ?

loop_
_twin_individual_id
_twin_individual_mass_fraction_refined
1 0.78(3)
2 0.22(3)
